data_4320139
loop_
_publ_author_name
'Margarita L\'opez-Torres'
'Alberto Fern\'andez'
'Jes\'us J. Fern\'andez'
'Antonio Su\'arez'
'M Teresa Pereira'
'Juan M. Ortigueira'
'Jos\'e M. Vila'
'H. Adams'

_publ_contact_author_address
;
      Departamento de Quimica Inorganica
      Universidad de Santiago de Compostela
      E-15076 Santiago de Compostela
      SPAIN
;
_publ_contact_author_name 'Dr. Jose M. Vila'
_publ_section_title
;
 Mono- and Dinuclear Five-coordinate Cyclometalated Palladium(II)
 Compounds
;
_journal_name_full 'Inorganic Chemistry'
_journal_page_first 4583
_journal_page_last 4587
_journal_paper_doi 10.1021/ic001094g
_journal_volume 40
_journal_year 2001
_chemical_formula_sum 'C47 H44.5 Cl2.5 N2 O4.5 P3 Pd'
_chemical_formula_weight 997.28
_chemical_name_systematic
;
 ?
;
_space_group_IT_number 2
_symmetry_cell_setting triclinic
_symmetry_space_group_name_Hall '-P 1'
_symmetry_space_group_name_H-M 'P -1'
_atom_sites_solution_hydrogens geom
_atom_sites_solution_primary direct
_atom_sites_solution_secondary difmap
_audit_creation_method SHELXL
_cell_angle_alpha 98.710(10)
_cell_angle_beta 97.73(3)
_cell_angle_gamma 100.22(2)
_cell_formula_units_Z 4
_cell_length_a 13.527(6)
_cell_length_b 17.542(5)
_cell_length_c 20.100(6)
_cell_measurement_reflns_used 41
_cell_measurement_temperature 293(2)
_cell_measurement_theta_max 24.819
_cell_measurement_theta_min 9.919
_cell_volume 4575(3)
_computing_cell_refinement 'Siemens XSCANS'
_computing_data_collection 'Siemens XSCANS'
_computing_data_reduction 'Siemens XSCANS'
_computing_molecular_graphics 'Siemens SHELXTL'
_computing_publication_material 'Siemens SHELXTL'
_computing_structure_refinement 'SHELXL-93 (Sheldrick, 1993)'
_computing_structure_solution 'SHELXS-86 (Sheldrick, 1990)'
_diffrn_ambient_temperature 293(2)
_diffrn_measurement_device 'Siemens P4'
_diffrn_measurement_method '\w scans'
_diffrn_radiation_monochromator graphite
_diffrn_radiation_source 'fine-focus sealed tube'
_diffrn_radiation_type MoK\a
_diffrn_radiation_wavelength 0.71073
_diffrn_reflns_av_R_equivalents 0.0334
_diffrn_reflns_av_sigmaI/netI 0.0757
_diffrn_reflns_limit_h_max 16
_diffrn_reflns_limit_h_min -1
_diffrn_reflns_limit_k_max 20
_diffrn_reflns_limit_k_min -20
_diffrn_reflns_limit_l_max 23
_diffrn_reflns_limit_l_min -23
_diffrn_reflns_number 18308
_diffrn_reflns_theta_max 25.00
_diffrn_reflns_theta_min 1.76
_diffrn_standards_decay_% 16.32
_diffrn_standards_interval_count 97
_diffrn_standards_number 3
_exptl_absorpt_coefficient_mu 0.703
_exptl_crystal_colour ORANGE
_exptl_crystal_density_diffrn 1.448
_exptl_crystal_description BLOCK
_exptl_crystal_F_000 2040
_exptl_crystal_size_max 0.65
_exptl_crystal_size_mid 0.44
_exptl_crystal_size_min 0.34
_refine_diff_density_max 1.033
_refine_diff_density_min -1.030
_refine_diff_density_rms 0.101
_refine_ls_extinction_method none
_refine_ls_goodness_of_fit_all 1.022
_refine_ls_goodness_of_fit_obs 1.082
_refine_ls_hydrogen_treatment riding
_refine_ls_matrix_type full
_refine_ls_number_parameters 1073
_refine_ls_number_reflns 16062
_refine_ls_number_restraints 30
_refine_ls_restrained_S_all 1.030
_refine_ls_restrained_S_obs 1.086
_refine_ls_R_factor_all 0.1139
_refine_ls_R_factor_obs 0.0677
_refine_ls_shift/esd_max 0.002
_refine_ls_shift/esd_mean 0.000
_refine_ls_structure_factor_coef Fsqd
_refine_ls_weighting_details 'w=1/[\s^2^(Fo^2^)+(0.1019P)^2^+5.8239P] where P=(Fo^2^+2Fc^2^)/3'
_refine_ls_weighting_scheme calc
_refine_ls_wR_factor_all 0.1987
_refine_ls_wR_factor_obs 0.1652
_reflns_number_observed 10273
_reflns_number_total 16069
_reflns_observed_criterion >2sigma(I)
_cod_data_source_file ic001094g_2.cif
_cod_data_source_block 6
_cod_depositor_comments
;
The following automatic conversions were performed:

'_symmetry_cell_setting' value 'Triclinic' changed to 'triclinic'
according to the built-in table from CIF Core dictionary named
'cif_core.dic' version 2.4.1 from 2010-06-29.

Automatic conversion script
Id: cif_fix_values 1646 2011-03-28 12:23:43Z adriana 

The following automatic conversions were performed:

'_refine_ls_weighting_scheme' value 'calc
w=1/[\s^2^(Fo^2^)+(0.1019P)^2^+5.8239P] where P=(Fo^2^+2Fc^2^)/3' was
changed to 'calc'. New tag '_refine_ls_weighting_details' was
created. The value of the new tag was set to
'w=1/[\s^2^(Fo^2^)+(0.1019P)^2^+5.8239P] where P=(Fo^2^+2Fc^2^)/3'.

Automatic conversion script
Id: cif_fix_values 3143 2015-03-26 13:38:13Z robertas 
;
_cod_original_cell_volume 4575.4(28)
_cod_original_formula_sum 'C47 H44.50 Cl2.50 N2 O4.50 P3 Pd'
_cod_database_code 4320139

loop_
_symmetry_equiv_pos_as_xyz
'x, y, z'
'-x, -y, -z'

loop_
_atom_site_aniso_label
_atom_site_aniso_U_11
_atom_site_aniso_U_22
_atom_site_aniso_U_33
_atom_site_aniso_U_23
_atom_site_aniso_U_13
_atom_site_aniso_U_12
Pd1 0.0416(3) 0.0437(3) 0.0416(3) 0.0097(2) 0.0037(2) 0.0121(2)
P1 0.0526(11) 0.0448(10) 0.0414(10) 0.0078(8) 0.0064(8) 0.0142(8)
P2 0.0475(10) 0.0490(10) 0.0472(10) 0.0123(8) 0.0095(8) 0.0131(8)
P3 0.0446(10) 0.0533(11) 0.0523(11) 0.0118(9) 0.0018(9) 0.0103(9)
N1 0.063(4) 0.051(3) 0.045(3) 0.007(3) 0.013(3) 0.020(3)
N2 0.062(4) 0.059(4) 0.041(3) 0.007(3) 0.002(3) 0.019(3)
C1 0.056(5) 0.068(5) 0.041(4) 0.013(3) -0.002(3) 0.008(4)
C2 0.054(5) 0.078(6) 0.054(5) -0.002(4) -0.004(4) 0.020(4)
C3 0.048(4) 0.068(5) 0.073(5) 0.018(4) -0.001(4) 0.000(4)
C4 0.050(4) 0.069(5) 0.067(5) 0.026(4) 0.013(4) 0.012(4)
C5 0.049(4) 0.050(4) 0.039(4) 0.010(3) 0.002(3) 0.014(3)
C6 0.055(5) 0.069(5) 0.052(4) 0.009(4) 0.011(4) 0.025(4)
C7 0.054(5) 0.075(5) 0.070(5) 0.007(4) 0.005(4) 0.031(4)
C8 0.045(5) 0.090(6) 0.078(6) 0.023(5) -0.007(4) 0.023(4)
C9 0.059(5) 0.071(5) 0.057(5) 0.017(4) -0.003(4) 0.015(4)
C10 0.053(4) 0.057(4) 0.047(4) 0.019(3) 0.005(3) 0.019(4)
C11 0.068(5) 0.084(6) 0.037(4) 0.005(4) 0.002(4) 0.026(5)
C12 0.109(8) 0.080(7) 0.079(7) -0.006(5) 0.024(6) 0.028(6)
C13 0.172(14) 0.086(8) 0.132(11) -0.012(7) 0.046(10) 0.064(9)
C14 0.143(13) 0.152(13) 0.089(8) -0.004(8) 0.035(8) 0.097(11)
C15 0.084(7) 0.167(12) 0.059(6) 0.011(7) 0.020(5) 0.060(8)
C16 0.075(6) 0.111(8) 0.053(5) 0.007(5) 0.009(4) 0.039(6)
C17 0.058(4) 0.054(4) 0.044(4) 0.010(3) 0.009(3) 0.019(4)
C18 0.106(7) 0.068(5) 0.047(5) 0.015(4) 0.009(5) 0.015(5)
C19 0.103(7) 0.081(6) 0.064(6) 0.041(5) 0.012(5) 0.021(5)
C20 0.081(6) 0.053(5) 0.075(6) 0.023(4) 0.009(5) 0.020(4)
C21 0.084(6) 0.054(5) 0.061(5) 0.005(4) 0.003(4) 0.012(4)
C22 0.064(5) 0.054(4) 0.053(4) 0.021(4) 0.011(4) 0.013(4)
C23 0.062(5) 0.055(4) 0.035(4) 0.011(3) 0.011(3) 0.024(4)
C24 0.082(6) 0.057(5) 0.041(4) 0.013(3) 0.019(4) 0.026(4)
C25 0.112(8) 0.067(5) 0.060(5) 0.022(4) 0.029(5) 0.045(6)
C26 0.115(9) 0.111(8) 0.073(6) 0.044(6) 0.038(6) 0.077(7)
C27 0.072(6) 0.114(8) 0.072(6) 0.042(6) 0.024(5) 0.034(6)
C28 0.058(5) 0.077(6) 0.060(5) 0.016(4) 0.006(4) 0.023(4)
C29 0.055(5) 0.095(7) 0.047(4) 0.022(4) 0.003(4) 0.033(5)
C30 0.104(7) 0.090(7) 0.053(5) 0.008(5) 0.010(5) 0.057(6)
C31 0.187(14) 0.124(10) 0.077(7) 0.006(6) -0.003(8) 0.113(11)
C32 0.265(25) 0.238(20) 0.081(9) 0.068(12) 0.064(12) 0.210(21)
C33 0.070(8) 0.275(21) 0.147(14) 0.114(15) 0.027(8) 0.107(12)
C34 0.064(6) 0.142(10) 0.102(8) 0.049(7) -0.004(6) 0.030(6)
C35 0.061(5) 0.054(4) 0.054(4) 0.017(4) 0.002(4) 0.016(4)
C36 0.085(6) 0.053(5) 0.075(6) 0.024(4) 0.013(5) 0.015(4)
C37 0.102(8) 0.055(6) 0.122(9) 0.033(6) 0.015(7) 0.024(5)
C38 0.115(9) 0.055(6) 0.104(8) -0.009(6) -0.008(7) 0.032(6)
C39 0.109(8) 0.069(6) 0.070(6) -0.005(5) 0.001(5) 0.039(6)
C40 0.088(6) 0.061(5) 0.056(5) 0.007(4) 0.007(4) 0.026(5)
C41 0.067(5) 0.058(5) 0.049(4) 0.016(4) 0.006(4) 0.014(4)
C42 0.070(6) 0.103(7) 0.054(5) 0.025(5) 0.001(4) 0.025(5)
C43 0.067(6) 0.110(8) 0.081(7) 0.038(6) -0.009(5) 0.009(5)
C44 0.142(12) 0.171(12) 0.048(6) 0.009(7) -0.005(7) 0.054(10)
C45 0.156(15) 0.577(43) 0.044(7) 0.026(13) 0.035(8) 0.182(21)
C46 0.096(9) 0.359(23) 0.050(6) 0.024(9) 0.028(6) 0.101(12)
Pd1A 0.0474(3) 0.0415(3) 0.0405(3) 0.0073(2) 0.0059(2) 0.0110(2)
P1A 0.0450(10) 0.0577(11) 0.0415(10) 0.0150(8) 0.0049(8) 0.0148(9)
P2A 0.0469(10) 0.0486(10) 0.0503(11) 0.0056(8) 0.0093(9) 0.0091(8)
P3A 0.0573(11) 0.0433(10) 0.0408(10) 0.0022(8) 0.0031(8) 0.0105(8)
N1A 0.055(4) 0.042(3) 0.040(3) 0.009(3) -0.003(3) 0.007(3)
N2A 0.059(4) 0.050(4) 0.047(3) 0.010(3) -0.002(3) 0.007(3)
C1A 0.050(4) 0.070(5) 0.050(4) 0.007(4) -0.001(4) 0.012(4)
C2A 0.089(6) 0.061(5) 0.042(4) -0.001(4) 0.004(4) 0.013(4)
C3A 0.055(5) 0.049(4) 0.063(5) 0.001(4) -0.003(4) 0.007(4)
C4A 0.053(5) 0.050(4) 0.076(5) 0.013(4) 0.016(4) 0.008(4)
C5A 0.051(4) 0.037(4) 0.051(4) 0.005(3) 0.006(3) 0.010(3)
C6A 0.075(5) 0.049(4) 0.064(5) 0.013(4) -0.004(4) 0.022(4)
C7A 0.113(8) 0.044(5) 0.081(6) 0.011(4) 0.010(6) 0.027(5)
C8A 0.122(9) 0.043(5) 0.079(6) -0.006(4) -0.002(6) 0.010(5)
C9A 0.080(6) 0.053(5) 0.068(5) 0.001(4) -0.009(5) 0.004(4)
C10A 0.062(5) 0.046(4) 0.051(4) 0.006(3) 0.007(4) 0.009(4)
C11A 0.068(5) 0.051(4) 0.033(4) 0.006(3) -0.002(3) 0.016(4)
C12A 0.063(5) 0.066(5) 0.057(5) 0.015(4) -0.011(4) 0.021(4)
C13A 0.071(6) 0.101(7) 0.062(5) 0.012(5) -0.017(5) 0.029(5)
C14A 0.134(10) 0.071(6) 0.044(5) 0.013(4) -0.011(5) 0.050(6)
C15A 0.125(9) 0.062(5) 0.049(5) 0.011(4) -0.006(5) 0.023(6)
C16A 0.081(6) 0.054(5) 0.040(4) 0.005(3) 0.001(4) 0.017(4)
C17A 0.042(4) 0.055(4) 0.048(4) 0.010(3) 0.004(3) 0.016(3)
C18A 0.051(4) 0.056(4) 0.050(4) 0.008(3) 0.004(3) 0.015(3)
C19A 0.058(5) 0.082(6) 0.071(6) 0.011(5) -0.001(4) 0.027(4)
C20A 0.055(5) 0.100(7) 0.084(7) 0.001(5) 0.020(5) 0.024(5)
C21A 0.081(7) 0.127(9) 0.058(5) 0.019(5) 0.032(5) 0.026(6)
C22A 0.056(5) 0.111(7) 0.046(4) 0.019(4) 0.011(4) 0.029(5)
C23A 0.061(5) 0.061(5) 0.052(4) 0.021(4) 0.018(4) 0.020(4)
C24A 0.079(6) 0.084(6) 0.085(7) 0.034(5) 0.019(5) 0.031(5)
C25A 0.128(10) 0.074(7) 0.137(10) 0.052(7) 0.058(9) 0.035(7)
C26A 0.147(12) 0.108(9) 0.113(9) 0.067(8) 0.059(9) 0.083(9)
C27A 0.095(8) 0.110(8) 0.095(7) 0.050(7) 0.021(6) 0.068(7)
C28A 0.073(6) 0.096(7) 0.074(6) 0.035(5) 0.016(5) 0.046(5)
C29A 0.059(5) 0.042(4) 0.041(4) -0.002(3) 0.000(3) 0.008(3)
C30A 0.073(6) 0.064(5) 0.060(5) 0.007(4) 0.009(4) 0.024(4)
C31A 0.078(6) 0.085(6) 0.076(6) 0.011(5) 0.010(5) 0.029(5)
C32A 0.106(8) 0.078(6) 0.068(6) 0.003(5) -0.002(6) 0.046(6)
C33A 0.105(8) 0.053(5) 0.065(6) 0.007(4) -0.007(5) 0.014(5)
C34A 0.074(5) 0.049(4) 0.055(5) 0.002(4) -0.001(4) 0.012(4)
C35A 0.061(5) 0.075(5) 0.050(4) 0.010(4) 0.015(4) 0.015(4)
C36A 0.168(12) 0.093(8) 0.060(6) -0.009(5) 0.038(7) -0.024(8)
C37A 0.208(16) 0.117(10) 0.079(8) -0.029(7) 0.044(10) -0.030(10)
C38A 0.130(10) 0.159(12) 0.049(6) 0.001(7) 0.025(6) 0.035(9)
C39A 0.135(10) 0.121(9) 0.063(6) 0.037(6) 0.039(7) 0.050(8)
C40A 0.103(8) 0.081(6) 0.068(6) 0.026(5) 0.027(5) 0.029(6)
C41A 0.041(4) 0.056(5) 0.079(6) -0.004(4) 0.003(4) 0.011(3)
C42A 0.068(6) 0.074(6) 0.072(6) 0.012(5) 0.000(5) 0.025(5)
C43A 0.080(7) 0.105(8) 0.092(8) 0.013(6) -0.018(6) 0.035(6)
C44A 0.067(7) 0.076(7) 0.157(12) 0.001(7) -0.034(8) 0.031(6)
C45A 0.049(6) 0.092(8) 0.170(13) -0.014(8) 0.017(7) 0.029(5)
C46A 0.056(5) 0.072(6) 0.117(8) 0.006(5) 0.022(5) 0.017(4)
Cl1 0.084(2) 0.108(2) 0.106(2) -0.005(2) 0.033(2) 0.005(2)
O1 0.392(24) 0.264(17) 0.193(14) 0.054(12) -0.180(16) -0.143(17)
O2 0.231(15) 0.222(14) 0.384(24) 0.087(15) 0.118(16) 0.141(13)
O3 0.255(14) 0.151(9) 0.195(12) 0.028(8) 0.131(11) 0.035(9)
O4 0.187(11) 0.152(9) 0.226(12) -0.050(8) 0.125(10) -0.060(8)
Cl2 0.0573(15) 0.252(4) 0.0540(15) -0.020(2) -0.0023(12) 0.040(2)
O5 0.078(5) 0.327(14) 0.069(5) 0.008(7) -0.010(4) 0.029(7)
O6 0.154(10) 0.351(19) 0.097(7) 0.034(10) 0.022(7) -0.047(11)
O7 0.110(7) 0.191(10) 0.128(8) 0.028(7) 0.021(6) -0.010(6)
O8 0.125(8) 0.444(21) 0.147(9) -0.034(11) 0.011(7) 0.170(12)
C1X 0.090(8) 0.140(10) 0.083(7) 0.016(7) 0.004(6) 0.049(7)
Cl1S 0.200(5) 0.439(9) 0.081(2) -0.024(4) -0.038(3) 0.188(6)
Cl2S 0.160(4) 0.228(5) 0.188(5) -0.082(4) -0.038(4) 0.027(4)
Cl3S 0.253(6) 0.268(7) 0.358(9) 0.154(6) 0.228(7) 0.145(5)

loop_
_atom_site_label
_atom_site_type_symbol
_atom_site_fract_x
_atom_site_fract_y
_atom_site_fract_z
_atom_site_U_iso_or_equiv
_atom_site_thermal_displace_type
_atom_site_occupancy
_atom_site_calc_flag
_atom_site_refinement_flags
_atom_site_disorder_group
Pd1 Pd 0.16965(4) 0.31916(3) 0.72242(3) 0.0419(2) Uani 1 d . .
P1 P 0.14553(14) 0.27608(10) 0.82296(9) 0.0458(4) Uani 1 d . .
P2 P 0.20778(14) 0.41992(11) 0.66137(9) 0.0470(4) Uani 1 d . .
P3 P 0.33692(14) 0.35537(11) 0.77262(10) 0.0504(5) Uani 1 d . .
N1 N 0.1268(5) 0.2079(3) 0.6184(3) 0.0520(15) Uani 1 d . .
N2 N 0.0342(5) 0.1948(4) 0.5935(3) 0.0538(15) Uani 1 d . .
C1 C 0.2654(6) 0.3101(5) 0.8847(4) 0.056(2) Uani 1 d . .
H1A H 0.2997(6) 0.2669(5) 0.8869(4) 0.080 Uiso 1 d R .
H1B H 0.2501(6) 0.3268(5) 0.9292(4) 0.080 Uiso 1 d R .
C2 C 0.3366(6) 0.3771(5) 0.8643(4) 0.064(2) Uani 1 d . .
H2B H 0.3128(6) 0.4252(5) 0.8753(4) 0.080 Uiso 1 d R .
H2C H 0.4046(6) 0.3839(5) 0.8887(4) 0.080 Uiso 1 d R .
C3 C 0.3946(6) 0.4452(5) 0.7442(4) 0.065(2) Uani 1 d . .
H3A H 0.4670(6) 0.4497(5) 0.7486(4) 0.080 Uiso 1 d R .
H3B H 0.3811(6) 0.4907(5) 0.7718(4) 0.080 Uiso 1 d R .
C4 C 0.3465(6) 0.4405(5) 0.6691(4) 0.060(2) Uani 1 d . .
H4A H 0.3693(6) 0.4893(5) 0.6544(4) 0.080 Uiso 1 d R .
H4B H 0.3674(6) 0.3992(5) 0.6407(4) 0.080 Uiso 1 d R .
C5 C 0.0167(5) 0.3031(4) 0.6842(3) 0.046(2) Uani 1 d . .
C6 C -0.0500(6) 0.3483(5) 0.7094(4) 0.057(2) Uani 1 d . .
H6A H -0.0255(6) 0.3879(5) 0.7496(4) 0.080 Uiso 1 d R .
C7 C -0.1499(6) 0.3373(5) 0.6768(4) 0.065(2) Uani 1 d . .
H7A H -0.1941(6) 0.3685(5) 0.6960(4) 0.080 Uiso 1 d R .
C8 C -0.1875(6) 0.2823(5) 0.6185(5) 0.071(2) Uani 1 d . .
H8A H -0.2563(6) 0.2768(5) 0.5960(5) 0.080 Uiso 1 d R .
C9 C -0.1238(6) 0.2358(5) 0.5920(4) 0.063(2) Uani 1 d . .
H9A H -0.1483(6) 0.1968(5) 0.5514(4) 0.080 Uiso 1 d R .
C10 C -0.0219(5) 0.2461(4) 0.6253(4) 0.050(2) Uani 1 d . .
C11 C 0.1792(7) 0.1511(5) 0.5879(4) 0.063(2) Uani 1 d . .
C12 C 0.1341(9) 0.0712(6) 0.5720(5) 0.090(3) Uani 1 d . .
H12A H 0.0662(9) 0.0541(6) 0.5806(5) 0.080 Uiso 1 d R .
C13 C 0.1911(13) 0.0190(7) 0.5457(7) 0.127(5) Uani 1 d . .
H13A H 0.1612(13) -0.0362(7) 0.5341(7) 0.080 Uiso 1 d R .
C14 C 0.2848(13) 0.0432(10) 0.5339(6) 0.121(5) Uani 1 d . .
H14A H 0.3227(13) 0.0057(10) 0.5160(6) 0.080 Uiso 1 d R .
C15 C 0.3301(9) 0.1203(9) 0.5476(5) 0.099(4) Uani 1 d . .
H15A H 0.3976(9) 0.1379(9) 0.5386(5) 0.080 Uiso 1 d R .
C16 C 0.2750(7) 0.1760(6) 0.5761(4) 0.078(3) Uani 1 d . .
H16A H 0.3043(7) 0.2313(6) 0.5871(4) 0.080 Uiso 1 d R .
C17 C 0.1104(6) 0.1720(4) 0.8255(4) 0.051(2) Uani 1 d . .
C18 C 0.1138(7) 0.1439(5) 0.8866(4) 0.073(2) Uani 1 d . .
H18A H 0.1360(7) 0.1810(5) 0.9285(4) 0.080 Uiso 1 d R .
C19 C 0.0877(8) 0.0655(6) 0.8880(5) 0.079(3) Uani 1 d . .
H19A H 0.0895(8) 0.0474(6) 0.9308(5) 0.080 Uiso 1 d R .
C20 C 0.0575(7) 0.0122(5) 0.8282(5) 0.068(2) Uani 1 d . .
H20A H 0.0410(7) -0.0432(5) 0.8288(5) 0.080 Uiso 1 d R .
C21 C 0.0524(7) 0.0380(5) 0.7672(4) 0.068(2) Uani 1 d . .
H21A H 0.0277(7) 0.0009(5) 0.7254(4) 0.080 Uiso 1 d R .
C22 C 0.0808(6) 0.1173(4) 0.7655(4) 0.056(2) Uani 1 d . .
H22A H 0.0811(6) 0.1347(4) 0.7225(4) 0.080 Uiso 1 d R .
C23 C 0.0510(6) 0.3204(4) 0.8625(3) 0.049(2) Uani 1 d . .
C24 C 0.0764(7) 0.3984(4) 0.8923(4) 0.057(2) Uani 1 d . .
H24A H 0.1456(7) 0.4258(4) 0.8966(4) 0.080 Uiso 1 d R .
C25 C 0.0058(9) 0.4376(5) 0.9171(4) 0.074(3) Uani 1 d . .
H25A H 0.0246(9) 0.4924(5) 0.9374(4) 0.080 Uiso 1 d R .
C26 C -0.0923(9) 0.3978(7) 0.9122(5) 0.088(3) Uani 1 d . .
H26A H -0.1435(9) 0.4249(7) 0.9268(5) 0.080 Uiso 1 d R .
C27 C -0.1184(7) 0.3183(7) 0.8839(5) 0.080(3) Uani 1 d . .
H27A H -0.1858(7) 0.2892(7) 0.8834(5) 0.080 Uiso 1 d R .
C28 C -0.0467(6) 0.2800(5) 0.8583(4) 0.064(2) Uani 1 d . .
H28A H -0.0649(6) 0.2255(5) 0.8370(4) 0.080 Uiso 1 d R .
C29 C 0.4208(6) 0.2865(5) 0.7630(4) 0.063(2) Uani 1 d . .
C30 C 0.3817(8) 0.2079(6) 0.7374(4) 0.079(3) Uani 1 d . .
H30A H 0.3093(8) 0.1914(6) 0.7232(4) 0.080 Uiso 1 d R .
C31 C 0.4400(13) 0.1532(8) 0.7307(6) 0.123(5) Uani 1 d . .
H31A H 0.4100(13) 0.0991(8) 0.7122(6) 0.080 Uiso 1 d R .
C32 C 0.5410(18) 0.1748(12) 0.7502(7) 0.167(10) Uani 1 d . .
H32A H 0.5831(18) 0.1362(12) 0.7461(7) 0.080 Uiso 1 d R .
C33 C 0.5846(9) 0.2511(12) 0.7770(8) 0.146(7) Uani 1 d . .
H33A H 0.6574(9) 0.2659(12) 0.7892(8) 0.080 Uiso 1 d R .
C34 C 0.5248(7) 0.3099(8) 0.7850(6) 0.100(4) Uani 1 d . .
H34A H 0.5545(7) 0.3636(8) 0.8054(6) 0.080 Uiso 1 d R .
C35 C 0.1851(6) 0.5144(4) 0.7018(4) 0.056(2) Uani 1 d . .
C36 C 0.2019(7) 0.5803(5) 0.6714(5) 0.070(2) Uani 1 d . .
H36A H 0.2200(7) 0.5753(5) 0.6265(5) 0.080 Uiso 1 d R .
C37 C 0.1938(8) 0.6531(5) 0.7067(6) 0.090(3) Uani 1 d . .
H37A H 0.2056(8) 0.6992(5) 0.6862(6) 0.080 Uiso 1 d R .
C38 C 0.1672(9) 0.6587(6) 0.7720(6) 0.095(3) Uani 1 d . .
H38A H 0.1612(9) 0.7087(6) 0.7964(6) 0.080 Uiso 1 d R .
C39 C 0.1503(8) 0.5943(5) 0.8004(5) 0.083(3) Uani 1 d . .
H39A H 0.1318(8) 0.5985(5) 0.8450(5) 0.080 Uiso 1 d R .
C40 C 0.1591(7) 0.5213(5) 0.7665(4) 0.068(2) Uani 1 d . .
H40A H 0.1472(7) 0.4755(5) 0.7873(4) 0.080 Uiso 1 d R .
C41 C 0.1535(6) 0.4091(4) 0.5714(4) 0.057(2) Uani 1 d . .
C42 C 0.0527(7) 0.4065(6) 0.5534(4) 0.074(2) Uani 1 d . .
H42A H 0.0120(7) 0.4128(6) 0.5887(4) 0.080 Uiso 1 d R .
C43 C 0.0064(8) 0.3944(6) 0.4860(5) 0.087(3) Uani 1 d . .
H43A H -0.0656(8) 0.3914(6) 0.4746(5) 0.080 Uiso 1 d R .
C44 C 0.0632(12) 0.3876(8) 0.4363(6) 0.121(4) Uani 1 d . .
H44A H 0.0322(12) 0.3779(8) 0.3892(6) 0.080 Uiso 1 d R .
C45 C 0.1631(13) 0.3937(15) 0.4546(6) 0.247(14) Uani 1 d . .
H45A H 0.2042(13) 0.3923(15) 0.4193(6) 0.080 Uiso 1 d R .
C46 C 0.2099(10) 0.4035(11) 0.5207(5) 0.161(7) Uani 1 d . .
H46A H 0.2816(10) 0.4049(11) 0.5315(5) 0.080 Uiso 1 d R .
Pd1A Pd 0.31581(4) 0.16387(3) 0.19759(3) 0.0430(2) Uani 1 d . .
P1A P 0.28436(14) 0.14030(11) 0.30317(9) 0.0471(4) Uani 1 d . .
P2A P 0.45468(14) 0.19104(11) 0.14084(10) 0.0489(4) Uani 1 d . .
P3A P 0.36537(15) 0.29367(11) 0.25254(9) 0.0481(4) Uani 1 d . .
N1A N 0.1730(4) 0.1512(3) 0.1116(3) 0.0468(14) Uani 1 d . .
N2A N 0.1350(5) 0.0812(3) 0.0827(3) 0.0535(15) Uani 1 d . .
C1A C 0.3727(6) 0.2187(4) 0.3647(4) 0.058(2) Uani 1 d . .
H1AA H 0.4406(6) 0.2092(4) 0.3658(4) 0.080 Uiso 1 d R .
H1AB H 0.3554(6) 0.2180(4) 0.4095(4) 0.080 Uiso 1 d R .
C2A C 0.3697(7) 0.2983(5) 0.3454(4) 0.066(2) Uani 1 d . .
H2AB H 0.3103(7) 0.3154(5) 0.3584(4) 0.080 Uiso 1 d R .
H2AC H 0.4287(7) 0.3361(5) 0.3695(4) 0.080 Uiso 1 d R .
C3A C 0.4958(6) 0.3267(4) 0.2386(4) 0.058(2) Uani 1 d . .
H3AA H 0.5418(6) 0.3056(4) 0.2679(4) 0.080 Uiso 1 d R .
H3AB H 0.5142(6) 0.3831(4) 0.2496(4) 0.080 Uiso 1 d R .
C4A C 0.5052(6) 0.2978(4) 0.1633(4) 0.060(2) Uani 1 d . .
H4AA H 0.4665(6) 0.3244(4) 0.1342(4) 0.080 Uiso 1 d R .
H4AB H 0.5750(6) 0.3094(4) 0.1568(4) 0.080 Uiso 1 d R .
C5A C 0.2798(5) 0.0471(4) 0.1531(4) 0.047(2) Uani 1 d . .
C6A C 0.3333(7) -0.0128(4) 0.1651(4) 0.062(2) Uani 1 d . .
H6AA H 0.3921(7) -0.0013(4) 0.2003(4) 0.080 Uiso 1 d R .
C7A C 0.3001(8) -0.0889(5) 0.1269(5) 0.079(3) Uani 1 d . .
H7AA H 0.3389(8) -0.1286(5) 0.1341(5) 0.080 Uiso 1 d R .
C8A C 0.2135(9) -0.1073(5) 0.0768(5) 0.086(3) Uani 1 d . .
H8AA H 0.1905(9) -0.1599(5) 0.0514(5) 0.080 Uiso 1 d R .
C9A C 0.1600(7) -0.0501(5) 0.0656(4) 0.072(2) Uani 1 d . .
H9AA H 0.0990(7) -0.0623(5) 0.0322(4) 0.080 Uiso 1 d R .
C10A C 0.1937(6) 0.0267(4) 0.1020(4) 0.054(2) Uani 1 d . .
C11A C 0.1152(6) 0.2077(4) 0.0917(3) 0.051(2) Uani 1 d . .
C12A C 0.0101(6) 0.1931(5) 0.0881(4) 0.063(2) Uani 1 d . .
H12B H -0.0255(6) 0.1448(5) 0.0979(4) 0.080 Uiso 1 d R .
C13A C -0.0419(7) 0.2508(6) 0.0705(4) 0.080(3) Uani 1 d . .
H13B H -0.1144(7) 0.2429(6) 0.0683(4) 0.080 Uiso 1 d R .
C14A C 0.0102(10) 0.3189(6) 0.0556(4) 0.081(3) Uani 1 d . .
H14B H -0.0267(10) 0.3583(6) 0.0439(4) 0.080 Uiso 1 d R .
C15A C 0.1122(9) 0.3317(5) 0.0574(4) 0.080(3) Uani 1 d . .
H15B H 0.1463(9) 0.3790(5) 0.0449(4) 0.080 Uiso 1 d R .
C16A C 0.1667(7) 0.2764(4) 0.0775(4) 0.059(2) Uani 1 d . .
H16B H 0.2395(7) 0.2855(4) 0.0810(4) 0.080 Uiso 1 d R .
C17A C 0.1599(5) 0.1491(4) 0.3252(3) 0.048(2) Uani 1 d . .
C18A C 0.0887(5) 0.1718(4) 0.2794(4) 0.052(2) Uani 1 d . .
H18B H 0.1042(5) 0.1794(4) 0.2353(4) 0.080 Uiso 1 d R .
C19A C -0.0032(6) 0.1836(5) 0.2968(5) 0.070(2) Uani 1 d . .
H19B H -0.0518(6) 0.1982(5) 0.2642(5) 0.080 Uiso 1 d R .
C20A C -0.0266(7) 0.1744(6) 0.3590(5) 0.080(3) Uani 1 d . .
H20B H -0.0896(7) 0.1853(6) 0.3712(5) 0.080 Uiso 1 d R .
C21A C 0.0437(8) 0.1507(6) 0.4052(5) 0.086(3) Uani 1 d . .
H21B H 0.0264(8) 0.1421(6) 0.4486(5) 0.080 Uiso 1 d R .
C22A C 0.1355(6) 0.1380(5) 0.3888(4) 0.068(2) Uani 1 d . .
H22B H 0.1833(6) 0.1220(5) 0.4209(4) 0.080 Uiso 1 d R .
C23A C 0.3086(6) 0.0506(5) 0.3314(4) 0.055(2) Uani 1 d . .
C24A C 0.2335(8) -0.0176(6) 0.3114(5) 0.078(3) Uani 1 d . .
H24B H 0.1712(8) -0.0160(6) 0.2830(5) 0.080 Uiso 1 d R .
C25A C 0.2501(10) -0.0876(6) 0.3331(6) 0.104(4) Uani 1 d . .
H25B H 0.1988(10) -0.1349(6) 0.3188(6) 0.080 Uiso 1 d R .
C26A C 0.3384(11) -0.0894(8) 0.3741(6) 0.107(4) Uani 1 d . .
H26B H 0.3482(11) -0.1365(8) 0.3906(6) 0.080 Uiso 1 d R .
C27A C 0.4116(9) -0.0237(7) 0.3909(5) 0.090(3) Uani 1 d . .
H27B H 0.4743(9) -0.0262(7) 0.4184(5) 0.080 Uiso 1 d R .
C28A C 0.4002(7) 0.0469(6) 0.3700(5) 0.075(3) Uani 1 d . .
H28B H 0.4545(7) 0.0924(6) 0.3821(5) 0.080 Uiso 1 d R .
C29A C 0.2947(6) 0.3694(4) 0.2342(3) 0.049(2) Uani 1 d . .
C30A C 0.1993(7) 0.3669(5) 0.2553(4) 0.065(2) Uani 1 d . .
H30B H 0.1736(7) 0.3262(5) 0.2791(4) 0.080 Uiso 1 d R .
C31A C 0.1423(8) 0.4227(6) 0.2418(5) 0.079(3) Uani 1 d . .
H31B H 0.0785(8) 0.4217(6) 0.2579(5) 0.080 Uiso 1 d R .
C32A C 0.1765(9) 0.4796(6) 0.2067(5) 0.083(3) Uani 1 d . .
H32B H 0.1361(9) 0.5177(6) 0.1974(5) 0.080 Uiso 1 d R .
C33A C 0.2686(8) 0.4826(5) 0.1841(5) 0.077(3) Uani 1 d . .
H33B H 0.2918(8) 0.5225(5) 0.1588(5) 0.080 Uiso 1 d R .
C34A C 0.3290(7) 0.4261(4) 0.1978(4) 0.061(2) Uani 1 d . .
H34C H 0.3932(7) 0.4277(4) 0.1821(4) 0.080 Uiso 1 d R .
C35A C 0.4414(6) 0.1665(5) 0.0478(4) 0.061(2) Uani 1 d . .
C36A C 0.4052(10) 0.0897(7) 0.0179(5) 0.114(4) Uani 1 d . .
H36B H 0.3859(10) 0.0517(7) 0.0459(5) 0.080 Uiso 1 d R .
C37A C 0.3964(12) 0.0676(8) -0.0505(6) 0.146(6) Uani 1 d . .
H37B H 0.3698(12) 0.0135(8) -0.0712(6) 0.080 Uiso 1 d R .
C38A C 0.4264(10) 0.1191(9) -0.0912(5) 0.113(4) Uani 1 d . .
H38B H 0.4208(10) 0.1026(9) -0.1396(5) 0.080 Uiso 1 d R .
C39A C 0.4627(10) 0.1943(8) -0.0625(5) 0.099(3) Uani 1 d . .
H39B H 0.4835(10) 0.2321(8) -0.0903(5) 0.080 Uiso 1 d R .
C40A C 0.4707(8) 0.2188(6) 0.0076(5) 0.081(3) Uani 1 d . .
H40B H 0.4985(8) 0.2728(6) 0.0282(5) 0.080 Uiso 1 d R .
C41A C 0.5637(6) 0.1498(4) 0.1719(4) 0.061(2) Uani 1 d . .
C42A C 0.5685(7) 0.1202(5) 0.2321(5) 0.071(2) Uani 1 d . .
H42B H 0.5128(7) 0.1208(5) 0.2571(5) 0.080 Uiso 1 d R .
C43A C 0.6500(8) 0.0913(6) 0.2559(6) 0.094(3) Uani 1 d . .
H43B H 0.6518(8) 0.0707(6) 0.2976(6) 0.080 Uiso 1 d R .
C44A C 0.7288(9) 0.0897(6) 0.2221(8) 0.105(4) Uani 1 d . .
H44B H 0.7859(9) 0.0681(6) 0.2386(8) 0.080 Uiso 1 d R .
C45A C 0.7272(7) 0.1182(6) 0.1628(8) 0.106(4) Uani 1 d . .
H45B H 0.7847(7) 0.1187(6) 0.1395(8) 0.080 Uiso 1 d R .
C46A C 0.6456(7) 0.1493(5) 0.1362(6) 0.081(3) Uani 1 d . .
H46B H 0.6445(7) 0.1687(5) 0.0940(6) 0.080 Uiso 1 d R .
Cl1 Cl 0.6755(2) 0.4104(2) 0.0090(2) 0.1020(9) Uani 1 d D .
O1 O 0.6050(14) 0.3899(9) -0.0442(8) 0.330(13) Uani 1 d D .
O2 O 0.7214(12) 0.3490(8) 0.0123(9) 0.257(8) Uani 1 d D .
O3 O 0.6364(10) 0.4205(6) 0.0668(6) 0.192(5) Uani 1 d D .
O4 O 0.7383(9) 0.4787(6) 0.0034(6) 0.200(6) Uani 1 d D .
Cl2 Cl 0.6760(2) 0.2389(3) 0.43076(13) 0.1264(14) Uani 1 d D .
O5 O 0.6180(6) 0.2421(7) 0.3685(4) 0.165(4) Uani 1 d D .
O6 O 0.7240(9) 0.3185(8) 0.4624(5) 0.214(7) Uani 1 d D .
O7 O 0.6172(7) 0.2109(6) 0.4763(5) 0.148(4) Uani 1 d D .
O8 O 0.7562(8) 0.2036(10) 0.4210(6) 0.235(8) Uani 1 d D .
C1X C 0.4139(8) 0.6184(6) 0.4318(5) 0.102(4) Uani 1 d D .
H1XA H 0.3601(8) 0.6326(6) 0.4547(5) 0.080 Uiso 1 d R .
Cl1S Cl 0.5114(4) 0.6056(4) 0.4866(2) 0.238(3) Uani 1 d D .
Cl2S Cl 0.3707(4) 0.5404(3) 0.3695(3) 0.213(3) Uani 1 d D .
Cl3S Cl 0.4612(5) 0.6879(4) 0.3868(4) 0.254(4) Uani 1 d D .
O1S O 0.5999(13) 0.5928(9) -0.0465(9) 0.223(6) Uiso 1 d . .
H1S H 0.6469(96) 0.5784(28) -0.0249(77) 0.267 Uiso 1 calc R .
C1S C 0.5428(20) 0.5314(15) -0.0913(13) 0.279(13) Uiso 1 d . .
H1S1 H 0.5141(127) 0.4920(54) -0.0672(14) 0.334 Uiso 1 calc R .
H1S2 H 0.5844(39) 0.5097(75) -0.1212(67) 0.334 Uiso 1 calc R .
H1S3 H 0.4890(95) 0.5485(28) -0.1176(73) 0.334 Uiso 1 calc R .

loop_
_atom_type_symbol
_atom_type_description
_atom_type_scat_dispersion_real
_atom_type_scat_dispersion_imag
_atom_type_scat_source
C C 0.0033 0.0016 'International Tables Vol C Tables 4.2.6.8 and 6.1.1.4'
H H 0.0000 0.0000 'International Tables Vol C Tables 4.2.6.8 and 6.1.1.4'
N N 0.0061 0.0033 'International Tables Vol C Tables 4.2.6.8 and 6.1.1.4'
O O 0.0106 0.0060 'International Tables Vol C Tables 4.2.6.8 and 6.1.1.4'
P P 0.1023 0.0942 'International Tables Vol C Tables 4.2.6.8 and 6.1.1.4'
Cl Cl 0.1484 0.1585 'International Tables Vol C Tables 4.2.6.8 and 6.1.1.4'
Pd Pd -0.9988 1.0072 'International Tables Vol C Tables 4.2.6.8 and 6.1.1.4'

loop_
_geom_angle_atom_site_label_1
_geom_angle_atom_site_label_2
_geom_angle_atom_site_label_3
_geom_angle
_geom_angle_site_symmetry_1
_geom_angle_site_symmetry_3
_geom_angle_publ_flag
C5 Pd1 P3 171.3(2) . . ?
C5 Pd1 P1 95.2(2) . . ?
P3 Pd1 P1 84.43(8) . . ?
C5 Pd1 P2 91.0(2) . . ?
P3 Pd1 P2 85.30(7) . . ?
P1 Pd1 P2 151.06(7) . . ?
C5 Pd1 N1 71.7(2) . . ?
P3 Pd1 N1 116.4(2) . . ?
P1 Pd1 N1 113.25(14) . . ?
P2 Pd1 N1 95.55(14) . . ?
C17 P1 C23 104.9(3) . . ?
C17 P1 C1 104.0(3) . . ?
C23 P1 C1 105.4(4) . . ?
C17 P1 Pd1 121.2(2) . . ?
C23 P1 Pd1 111.6(2) . . ?
C1 P1 Pd1 108.5(2) . . ?
C41 P2 C4 108.2(4) . . ?
C41 P2 C35 105.1(3) . . ?
C4 P2 C35 101.5(4) . . ?
C41 P2 Pd1 121.3(3) . . ?
C4 P2 Pd1 105.3(3) . . ?
C35 P2 Pd1 113.6(3) . . ?
C29 P3 C2 104.6(4) . . ?
C29 P3 C3 107.8(4) . . ?
C2 P3 C3 109.3(4) . . ?
C29 P3 Pd1 120.1(3) . . ?
C2 P3 Pd1 105.9(3) . . ?
C3 P3 Pd1 108.8(3) . . ?
N2 N1 C11 112.9(6) . . ?
N2 N1 Pd1 111.1(4) . . ?
C11 N1 Pd1 135.4(5) . . ?
N1 N2 C10 114.8(6) . . ?
C2 C1 P1 112.0(5) . . ?
C1 C2 P3 109.2(5) . . ?
C4 C3 P3 108.1(5) . . ?
C3 C4 P2 109.4(5) . . ?
C6 C5 C10 117.3(6) . . ?
C6 C5 Pd1 125.2(5) . . ?
C10 C5 Pd1 117.4(5) . . ?
C7 C6 C5 121.0(7) . . ?
C8 C7 C6 121.9(7) . . ?
C7 C8 C9 118.9(7) . . ?
C8 C9 C10 119.7(8) . . ?
C5 C10 N2 124.8(6) . . ?
C5 C10 C9 121.2(7) . . ?
N2 C10 C9 114.0(7) . . ?
C16 C11 C12 120.2(9) . . ?
C16 C11 N1 118.8(8) . . ?
C12 C11 N1 121.0(8) . . ?
C13 C12 C11 118.0(12) . . ?
C14 C13 C12 121.9(13) . . ?
C13 C14 C15 121.6(11) . . ?
C14 C15 C16 118.3(11) . . ?
C11 C16 C15 120.0(11) . . ?
C22 C17 C18 117.7(7) . . ?
C22 C17 P1 120.3(5) . . ?
C18 C17 P1 122.0(6) . . ?
C19 C18 C17 121.6(8) . . ?
C18 C19 C20 120.0(8) . . ?
C21 C20 C19 119.8(8) . . ?
C20 C21 C22 120.3(8) . . ?
C21 C22 C17 120.5(7) . . ?
C28 C23 C24 119.3(7) . . ?
C28 C23 P1 121.9(6) . . ?
C24 C23 P1 118.6(6) . . ?
C23 C24 C25 121.7(9) . . ?
C26 C25 C24 119.4(9) . . ?
C25 C26 C27 119.6(9) . . ?
C28 C27 C26 120.3(9) . . ?
C23 C28 C27 119.8(8) . . ?
C30 C29 C34 118.3(9) . . ?
C30 C29 P3 120.4(7) . . ?
C34 C29 P3 121.2(8) . . ?
C31 C30 C29 123.3(12) . . ?
C32 C31 C30 119.5(14) . . ?
C31 C32 C33 120.4(13) . . ?
C32 C33 C34 121.2(14) . . ?
C29 C34 C33 117.3(12) . . ?
C36 C35 C40 119.8(7) . . ?
C36 C35 P2 121.0(6) . . ?
C40 C35 P2 119.0(6) . . ?
C35 C36 C37 119.5(9) . . ?
C36 C37 C38 119.8(9) . . ?
C39 C38 C37 119.9(9) . . ?
C38 C39 C40 121.3(10) . . ?
C35 C40 C39 119.7(8) . . ?
C42 C41 C46 117.5(8) . . ?
C42 C41 P2 119.6(6) . . ?
C46 C41 P2 122.9(7) . . ?
C41 C42 C43 122.2(9) . . ?
C44 C43 C42 119.5(10) . . ?
C45 C44 C43 118.0(11) . . ?
C44 C45 C46 123.6(12) . . ?
C41 C46 C45 119.2(12) . . ?
C5A Pd1A P1A 94.2(2) . . ?
C5A Pd1A P3A 176.1(2) . . ?
P1A Pd1A P3A 84.10(7) . . ?
C5A Pd1A P2A 93.4(2) . . ?
P1A Pd1A P2A 139.02(7) . . ?
P3A Pd1A P2A 85.70(7) . . ?
C5A Pd1A N1A 74.4(2) . . ?
P1A Pd1A N1A 117.26(15) . . ?
P3A Pd1A N1A 109.50(14) . . ?
P2A Pd1A N1A 103.6(2) . . ?
C23A P1A C17A 104.4(3) . . ?
C23A P1A C1A 103.6(4) . . ?
C17A P1A C1A 103.6(3) . . ?
C23A P1A Pd1A 120.1(2) . . ?
C17A P1A Pd1A 117.9(2) . . ?
C1A P1A Pd1A 105.2(3) . . ?
C35A P2A C41A 104.0(4) . . ?
C35A P2A C4A 105.8(4) . . ?
C41A P2A C4A 102.7(4) . . ?
C35A P2A Pd1A 121.7(3) . . ?
C41A P2A Pd1A 113.7(3) . . ?
C4A P2A Pd1A 107.0(3) . . ?
C29A P3A C3A 107.3(4) . . ?
C29A P3A C2A 103.1(3) . . ?
C3A P3A C2A 107.3(4) . . ?
C29A P3A Pd1A 122.9(2) . . ?
C3A P3A Pd1A 106.1(2) . . ?
C2A P3A Pd1A 109.4(3) . . ?
N2A N1A C11A 114.0(6) . . ?
N2A N1A Pd1A 114.1(4) . . ?
C11A N1A Pd1A 131.5(4) . . ?
N1A N2A C10A 113.3(6) . . ?
C2A C1A P1A 111.0(5) . . ?
C1A C2A P3A 111.1(5) . . ?
C4A C3A P3A 110.1(5) . . ?
C3A C4A P2A 109.1(5) . . ?
C10A C5A C6A 117.1(6) . . ?
C10A C5A Pd1A 114.5(5) . . ?
C6A C5A Pd1A 128.3(5) . . ?
C7A C6A C5A 120.3(8) . . ?
C8A C7A C6A 121.0(8) . . ?
C9A C8A C7A 119.1(8) . . ?
C8A C9A C10A 120.5(8) . . ?
C9A C10A C5A 121.8(7) . . ?
C9A C10A N2A 114.9(7) . . ?
C5A C10A N2A 123.3(6) . . ?
C16A C11A C12A 121.2(7) . . ?
C16A C11A N1A 118.2(7) . . ?
C12A C11A N1A 120.5(7) . . ?
C11A C12A C13A 118.2(8) . . ?
C14A C13A C12A 120.1(9) . . ?
C15A C14A C13A 121.4(9) . . ?
C14A C15A C16A 119.7(9) . . ?
C11A C16A C15A 119.3(9) . . ?
C18A C17A C22A 118.4(7) . . ?
C18A C17A P1A 119.8(5) . . ?
C22A C17A P1A 121.7(5) . . ?
C19A C18A C17A 120.7(7) . . ?
C20A C19A C18A 121.2(8) . . ?
C19A C20A C21A 118.7(8) . . ?
C22A C21A C20A 121.1(8) . . ?
C21A C22A C17A 119.8(8) . . ?
C28A C23A C24A 118.8(8) . . ?
C28A C23A P1A 122.6(7) . . ?
C24A C23A P1A 118.5(6) . . ?
C23A C24A C25A 119.6(10) . . ?
C26A C25A C24A 120.9(12) . . ?
C27A C26A C25A 118.7(10) . . ?
C26A C27A C28A 122.9(10) . . ?
C23A C28A C27A 118.9(10) . . ?
C34A C29A C30A 119.2(7) . . ?
C34A C29A P3A 122.3(6) . . ?
C30A C29A P3A 118.4(6) . . ?
C31A C30A C29A 120.5(8) . . ?
C32A C31A C30A 120.5(9) . . ?
C31A C32A C33A 120.3(9) . . ?
C32A C33A C34A 120.2(9) . . ?
C29A C34A C33A 119.2(8) . . ?
C40A C35A C36A 118.2(9) . . ?
C40A C35A P2A 124.1(7) . . ?
C36A C35A P2A 117.5(7) . . ?
C37A C36A C35A 120.3(11) . . ?
C38A C37A C36A 122.1(12) . . ?
C39A C38A C37A 118.1(10) . . ?
C38A C39A C40A 120.8(10) . . ?
C35A C40A C39A 120.4(10) . . ?
C42A C41A C46A 118.3(8) . . ?
C42A C41A P2A 121.0(6) . . ?
C46A C41A P2A 120.7(7) . . ?
C43A C42A C41A 121.1(10) . . ?
C44A C43A C42A 121.5(11) . . ?
C43A C44A C45A 119.2(10) . . ?
C44A C45A C46A 121.7(11) . . ?
C45A C46A C41A 118.2(11) . . ?
O1 Cl1 O2 106.4(10) . . ?
O1 Cl1 O3 111.7(12) . . ?
O2 Cl1 O3 105.1(9) . . ?
O1 Cl1 O4 108.8(9) . . ?
O2 Cl1 O4 114.7(9) . . ?
O3 Cl1 O4 110.1(6) . . ?
O8 Cl2 O7 115.7(8) . . ?
O8 Cl2 O5 111.3(6) . . ?
O7 Cl2 O5 112.8(6) . . ?
O8 Cl2 O6 103.5(9) . . ?
O7 Cl2 O6 105.3(6) . . ?
O5 Cl2 O6 107.4(8) . . ?
Cl1S C1X Cl2S 112.1(6) . . ?
Cl1S C1X Cl3S 107.3(7) . . ?
Cl2S C1X Cl3S 101.0(6) . . ?

loop_
_geom_bond_atom_site_label_1
_geom_bond_atom_site_label_2
_geom_bond_distance
_geom_bond_site_symmetry_2
_geom_bond_publ_flag
Pd1 C5 2.062(7) . ?
Pd1 P3 2.285(2) . ?
Pd1 P1 2.305(2) . ?
Pd1 P2 2.324(2) . ?
Pd1 N1 2.560(6) . ?
P1 C17 1.814(7) . ?
P1 C23 1.819(7) . ?
P1 C1 1.848(7) . ?
P2 C41 1.825(8) . ?
P2 C4 1.827(8) . ?
P2 C35 1.828(8) . ?
P3 C29 1.806(8) . ?
P3 C2 1.825(8) . ?
P3 C3 1.837(8) . ?
N1 N2 1.251(8) . ?
N1 C11 1.433(9) . ?
N2 C10 1.410(9) . ?
C1 C2 1.527(11) . ?
C3 C4 1.546(11) . ?
C5 C6 1.399(9) . ?
C5 C10 1.402(10) . ?
C6 C7 1.387(10) . ?
C7 C8 1.372(11) . ?
C8 C9 1.390(11) . ?
C9 C10 1.417(10) . ?
C11 C16 1.358(12) . ?
C11 C12 1.394(12) . ?
C12 C13 1.389(14) . ?
C13 C14 1.33(2) . ?
C14 C15 1.35(2) . ?
C15 C16 1.429(13) . ?
C17 C22 1.385(10) . ?
C17 C18 1.388(10) . ?
C18 C19 1.364(12) . ?
C19 C20 1.370(12) . ?
C20 C21 1.367(11) . ?
C21 C22 1.382(10) . ?
C23 C28 1.370(11) . ?
C23 C24 1.371(10) . ?
C24 C25 1.374(11) . ?
C25 C26 1.369(14) . ?
C26 C27 1.388(14) . ?
C27 C28 1.385(12) . ?
C29 C30 1.377(12) . ?
C29 C34 1.384(12) . ?
C30 C31 1.349(13) . ?
C31 C32 1.34(2) . ?
C32 C33 1.36(2) . ?
C33 C34 1.42(2) . ?
C35 C36 1.385(10) . ?
C35 C40 1.386(11) . ?
C36 C37 1.394(12) . ?
C37 C38 1.401(14) . ?
C38 C39 1.340(13) . ?
C39 C40 1.388(11) . ?
C41 C42 1.355(11) . ?
C41 C46 1.355(12) . ?
C42 C43 1.383(12) . ?
C43 C44 1.342(15) . ?
C44 C45 1.33(2) . ?
C45 C46 1.37(2) . ?
Pd1A C5A 2.052(6) . ?
Pd1A P1A 2.303(2) . ?
Pd1A P3A 2.313(2) . ?
Pd1A P2A 2.341(2) . ?
Pd1A N1A 2.366(5) . ?
P1A C23A 1.819(7) . ?
P1A C17A 1.823(7) . ?
P1A C1A 1.831(7) . ?
P2A C35A 1.831(8) . ?
P2A C41A 1.832(8) . ?
P2A C4A 1.839(7) . ?
P3A C29A 1.822(7) . ?
P3A C3A 1.829(8) . ?
P3A C2A 1.848(8) . ?
N1A N2A 1.261(7) . ?
N1A C11A 1.437(8) . ?
N2A C10A 1.412(9) . ?
C1A C2A 1.511(10) . ?
C3A C4A 1.552(11) . ?
C5A C10A 1.399(10) . ?
C5A C6A 1.408(9) . ?
C6A C7A 1.399(11) . ?
C7A C8A 1.394(13) . ?
C8A C9A 1.365(12) . ?
C9A C10A 1.397(10) . ?
C11A C16A 1.372(10) . ?
C11A C12A 1.388(11) . ?
C12A C13A 1.391(11) . ?
C13A C14A 1.372(13) . ?
C14A C15A 1.353(14) . ?
C15A C16A 1.392(11) . ?
C17A C18A 1.394(9) . ?
C17A C22A 1.397(10) . ?
C18A C19A 1.377(11) . ?
C19A C20A 1.356(12) . ?
C20A C21A 1.400(13) . ?
C21A C22A 1.372(11) . ?
C23A C28A 1.388(11) . ?
C23A C24A 1.392(12) . ?
C24A C25A 1.408(12) . ?
C25A C26A 1.37(2) . ?
C26A C27A 1.34(2) . ?
C27A C28A 1.394(12) . ?
C29A C34A 1.376(10) . ?
C29A C30A 1.406(11) . ?
C30A C31A 1.384(11) . ?
C31A C32A 1.359(13) . ?
C32A C33A 1.377(13) . ?
C33A C34A 1.426(11) . ?
C35A C40A 1.354(11) . ?
C35A C36A 1.363(12) . ?
C36A C37A 1.354(15) . ?
C37A C38A 1.35(2) . ?
C38A C39A 1.33(2) . ?
C39A C40A 1.393(13) . ?
C41A C42A 1.385(12) . ?
C41A C46A 1.399(12) . ?
C42A C43A 1.353(12) . ?
C43A C44A 1.34(2) . ?
C44A C45A 1.36(2) . ?
C45A C46A 1.393(14) . ?
Cl1 O1 1.292(10) . ?
Cl1 O2 1.341(11) . ?
Cl1 O3 1.340(9) . ?
Cl1 O4 1.368(9) . ?
Cl2 O8 1.363(8) . ?
Cl2 O7 1.381(9) . ?
Cl2 O5 1.398(8) . ?
Cl2 O6 1.441(12) . ?
C1X Cl1S 1.671(9) . ?
C1X Cl2S 1.669(10) . ?
C1X Cl3S 1.711(11) . ?
O1S C1S 1.34(2) . ?

loop_
_geom_torsion_atom_site_label_1
_geom_torsion_atom_site_label_2
_geom_torsion_atom_site_label_3
_geom_torsion_atom_site_label_4
_geom_torsion
_geom_torsion_site_symmetry_1
_geom_torsion_site_symmetry_2
_geom_torsion_site_symmetry_3
_geom_torsion_site_symmetry_4
_geom_torsion_publ_flag
C5 Pd1 P1 C17 77.4(3) . . . . ?
P3 Pd1 P1 C17 -111.3(3) . . . . ?
P2 Pd1 P1 C17 179.0(3) . . . . ?
N1 Pd1 P1 C17 5.1(3) . . . . ?
C5 Pd1 P1 C23 -46.8(3) . . . . ?
P3 Pd1 P1 C23 124.5(3) . . . . ?
P2 Pd1 P1 C23 54.8(3) . . . . ?
N1 Pd1 P1 C23 -119.2(3) . . . . ?
C5 Pd1 P1 C1 -162.5(3) . . . . ?
P3 Pd1 P1 C1 8.8(3) . . . . ?
P2 Pd1 P1 C1 -60.9(3) . . . . ?
N1 Pd1 P1 C1 125.2(3) . . . . ?
C5 Pd1 P2 C41 -46.6(4) . . . . ?
P3 Pd1 P2 C41 141.3(3) . . . . ?
P1 Pd1 P2 C41 -149.2(3) . . . . ?
N1 Pd1 P2 C41 25.2(3) . . . . ?
C5 Pd1 P2 C4 -169.6(3) . . . . ?
P3 Pd1 P2 C4 18.3(3) . . . . ?
P1 Pd1 P2 C4 87.8(3) . . . . ?
N1 Pd1 P2 C4 -97.8(3) . . . . ?
C5 Pd1 P2 C35 80.2(3) . . . . ?
P3 Pd1 P2 C35 -91.9(3) . . . . ?
P1 Pd1 P2 C35 -22.4(3) . . . . ?
N1 Pd1 P2 C35 152.0(3) . . . . ?
C5 Pd1 P3 C29 176.9(13) . . . . ?
P1 Pd1 P3 C29 89.0(3) . . . . ?
P2 Pd1 P3 C29 -118.1(3) . . . . ?
N1 Pd1 P3 C29 -24.3(3) . . . . ?
C5 Pd1 P3 C2 59.0(13) . . . . ?
P1 Pd1 P3 C2 -29.0(3) . . . . ?
P2 Pd1 P3 C2 123.9(3) . . . . ?
N1 Pd1 P3 C2 -142.2(3) . . . . ?
C5 Pd1 P3 C3 -58.4(13) . . . . ?
P1 Pd1 P3 C3 -146.3(3) . . . . ?
P2 Pd1 P3 C3 6.6(3) . . . . ?
N1 Pd1 P3 C3 100.5(3) . . . . ?
C5 Pd1 N1 N2 -0.9(5) . . . . ?
P3 Pd1 N1 N2 -177.6(4) . . . . ?
P1 Pd1 N1 N2 87.0(5) . . . . ?
P2 Pd1 N1 N2 -90.1(5) . . . . ?
C5 Pd1 N1 C11 -170.6(7) . . . . ?
P3 Pd1 N1 C11 12.7(7) . . . . ?
P1 Pd1 N1 C11 -82.8(7) . . . . ?
P2 Pd1 N1 C11 100.1(7) . . . . ?
C11 N1 N2 C10 175.7(6) . . . . ?
Pd1 N1 N2 C10 3.4(7) . . . . ?
C17 P1 C1 C2 148.3(6) . . . . ?
C23 P1 C1 C2 -101.6(6) . . . . ?
Pd1 P1 C1 C2 18.0(6) . . . . ?
P1 C1 C2 P3 -42.5(7) . . . . ?
C29 P3 C2 C1 -79.4(6) . . . . ?
C3 P3 C2 C1 165.5(5) . . . . ?
Pd1 P3 C2 C1 48.5(6) . . . . ?
C29 P3 C3 C4 96.2(6) . . . . ?
C2 P3 C3 C4 -150.7(5) . . . . ?
Pd1 P3 C3 C4 -35.5(6) . . . . ?
P3 C3 C4 P2 52.4(7) . . . . ?
C41 P2 C4 C3 -176.7(5) . . . . ?
C35 P2 C4 C3 73.0(6) . . . . ?
Pd1 P2 C4 C3 -45.7(6) . . . . ?
P3 Pd1 C5 C6 -17.1(17) . . . . ?
P1 Pd1 C5 C6 70.1(6) . . . . ?
P2 Pd1 C5 C6 -81.6(6) . . . . ?
N1 Pd1 C5 C6 -177.1(7) . . . . ?
P3 Pd1 C5 C10 158.0(10) . . . . ?
P1 Pd1 C5 C10 -114.8(5) . . . . ?
P2 Pd1 C5 C10 93.5(5) . . . . ?
N1 Pd1 C5 C10 -2.0(5) . . . . ?
C10 C5 C6 C7 -0.5(11) . . . . ?
Pd1 C5 C6 C7 174.6(6) . . . . ?
C5 C6 C7 C8 -0.4(13) . . . . ?
C6 C7 C8 C9 0.7(13) . . . . ?
C7 C8 C9 C10 -0.2(12) . . . . ?
C6 C5 C10 N2 -179.3(7) . . . . ?
Pd1 C5 C10 N2 5.3(9) . . . . ?
C6 C5 C10 C9 1.1(10) . . . . ?
Pd1 C5 C10 C9 -174.4(5) . . . . ?
N1 N2 C10 C5 -6.0(10) . . . . ?
N1 N2 C10 C9 173.7(6) . . . . ?
C8 C9 C10 C5 -0.8(11) . . . . ?
C8 C9 C10 N2 179.5(7) . . . . ?
N2 N1 C11 C16 140.9(7) . . . . ?
Pd1 N1 C11 C16 -49.4(10) . . . . ?
N2 N1 C11 C12 -40.5(10) . . . . ?
Pd1 N1 C11 C12 129.1(8) . . . . ?
C16 C11 C12 C13 1.6(14) . . . . ?
N1 C11 C12 C13 -177.0(9) . . . . ?
C11 C12 C13 C14 -1.8(19) . . . . ?
C12 C13 C14 C15 0.7(22) . . . . ?
C13 C14 C15 C16 0.6(19) . . . . ?
C12 C11 C16 C15 -0.3(13) . . . . ?
N1 C11 C16 C15 178.2(7) . . . . ?
C14 C15 C16 C11 -0.8(15) . . . . ?
C23 P1 C17 C22 116.4(6) . . . . ?
C1 P1 C17 C22 -133.2(6) . . . . ?
Pd1 P1 C17 C22 -10.9(7) . . . . ?
C23 P1 C17 C18 -64.8(8) . . . . ?
C1 P1 C17 C18 45.6(8) . . . . ?
Pd1 P1 C17 C18 167.9(6) . . . . ?
C22 C17 C18 C19 -0.8(13) . . . . ?
P1 C17 C18 C19 -179.7(7) . . . . ?
C17 C18 C19 C20 0.1(15) . . . . ?
C18 C19 C20 C21 -0.8(15) . . . . ?
C19 C20 C21 C22 2.1(14) . . . . ?
C20 C21 C22 C17 -2.8(13) . . . . ?
C18 C17 C22 C21 2.2(12) . . . . ?
P1 C17 C22 C21 -179.0(6) . . . . ?
C17 P1 C23 C28 -30.8(7) . . . . ?
C1 P1 C23 C28 -140.2(6) . . . . ?
Pd1 P1 C23 C28 102.2(6) . . . . ?
C17 P1 C23 C24 154.8(6) . . . . ?
C1 P1 C23 C24 45.3(6) . . . . ?
Pd1 P1 C23 C24 -72.3(6) . . . . ?
C28 C23 C24 C25 -1.1(11) . . . . ?
P1 C23 C24 C25 173.5(6) . . . . ?
C23 C24 C25 C26 0.2(12) . . . . ?
C24 C25 C26 C27 1.6(13) . . . . ?
C25 C26 C27 C28 -2.5(13) . . . . ?
C24 C23 C28 C27 0.2(11) . . . . ?
P1 C23 C28 C27 -174.2(6) . . . . ?
C26 C27 C28 C23 1.6(13) . . . . ?
C2 P3 C29 C30 105.9(7) . . . . ?
C3 P3 C29 C30 -137.9(7) . . . . ?
Pd1 P3 C29 C30 -12.7(8) . . . . ?
C2 P3 C29 C34 -70.1(8) . . . . ?
C3 P3 C29 C34 46.1(8) . . . . ?
Pd1 P3 C29 C34 171.3(6) . . . . ?
C34 C29 C30 C31 -2.1(14) . . . . ?
P3 C29 C30 C31 -178.2(8) . . . . ?
C29 C30 C31 C32 0.7(18) . . . . ?
C30 C31 C32 C33 0.5(22) . . . . ?
C31 C32 C33 C34 -0.2(24) . . . . ?
C30 C29 C34 C33 2.3(14) . . . . ?
P3 C29 C34 C33 178.4(8) . . . . ?
C32 C33 C34 C29 -1.2(20) . . . . ?
C41 P2 C35 C36 -43.8(8) . . . . ?
C4 P2 C35 C36 68.8(7) . . . . ?
Pd1 P2 C35 C36 -178.7(6) . . . . ?
C41 P2 C35 C40 141.8(7) . . . . ?
C4 P2 C35 C40 -105.6(7) . . . . ?
Pd1 P2 C35 C40 6.9(7) . . . . ?
C40 C35 C36 C37 0.8(13) . . . . ?
P2 C35 C36 C37 -173.5(7) . . . . ?
C35 C36 C37 C38 -1.0(15) . . . . ?
C36 C37 C38 C39 0.4(17) . . . . ?
C37 C38 C39 C40 0.4(16) . . . . ?
C36 C35 C40 C39 -0.1(13) . . . . ?
P2 C35 C40 C39 174.4(7) . . . . ?
C38 C39 C40 C35 -0.5(15) . . . . ?
C4 P2 C41 C42 -169.1(7) . . . . ?
C35 P2 C41 C42 -61.3(8) . . . . ?
Pd1 P2 C41 C42 69.2(8) . . . . ?
C4 P2 C41 C46 10.9(12) . . . . ?
C35 P2 C41 C46 118.7(11) . . . . ?
Pd1 P2 C41 C46 -110.7(11) . . . . ?
C46 C41 C42 C43 3.3(16) . . . . ?
P2 C41 C42 C43 -176.7(7) . . . . ?
C41 C42 C43 C44 -2.3(16) . . . . ?
C42 C43 C44 C45 -0.7(22) . . . . ?
C43 C44 C45 C46 2.6(33) . . . . ?
C42 C41 C46 C45 -1.4(23) . . . . ?
P2 C41 C46 C45 178.5(15) . . . . ?
C44 C45 C46 C41 -1.6(34) . . . . ?
C5A Pd1A P1A C23A 32.5(4) . . . . ?
P3A Pd1A P1A C23A -144.0(3) . . . . ?
P2A Pd1A P1A C23A -67.6(3) . . . . ?
N1A Pd1A P1A C23A 107.0(3) . . . . ?
C5A Pd1A P1A C17A -96.6(3) . . . . ?
P3A Pd1A P1A C17A 86.9(3) . . . . ?
P2A Pd1A P1A C17A 163.3(3) . . . . ?
N1A Pd1A P1A C17A -22.0(3) . . . . ?
C5A Pd1A P1A C1A 148.6(3) . . . . ?
P3A Pd1A P1A C1A -27.9(3) . . . . ?
P2A Pd1A P1A C1A 48.5(3) . . . . ?
N1A Pd1A P1A C1A -136.8(3) . . . . ?
C5A Pd1A P2A C35A 54.0(4) . . . . ?
P1A Pd1A P2A C35A 154.4(3) . . . . ?
P3A Pd1A P2A C35A -129.8(3) . . . . ?
N1A Pd1A P2A C35A -20.7(4) . . . . ?
C5A Pd1A P2A C41A -71.6(3) . . . . ?
P1A Pd1A P2A C41A 28.7(3) . . . . ?
P3A Pd1A P2A C41A 104.6(3) . . . . ?
N1A Pd1A P2A C41A -146.3(3) . . . . ?
C5A Pd1A P2A C4A 175.7(3) . . . . ?
P1A Pd1A P2A C4A -84.0(3) . . . . ?
P3A Pd1A P2A C4A -8.1(3) . . . . ?
N1A Pd1A P2A C4A 100.9(3) . . . . ?
C5A Pd1A P3A C29A -175.8(29) . . . . ?
P1A Pd1A P3A C29A -112.2(3) . . . . ?
P2A Pd1A P3A C29A 107.5(3) . . . . ?
N1A Pd1A P3A C29A 4.7(3) . . . . ?
C5A Pd1A P3A C3A 60.5(30) . . . . ?
P1A Pd1A P3A C3A 124.1(3) . . . . ?
P2A Pd1A P3A C3A -16.2(3) . . . . ?
N1A Pd1A P3A C3A -119.1(3) . . . . ?
C5A Pd1A P3A C2A -55.0(30) . . . . ?
P1A Pd1A P3A C2A 8.6(3) . . . . ?
P2A Pd1A P3A C2A -131.6(3) . . . . ?
N1A Pd1A P3A C2A 125.5(4) . . . . ?
C5A Pd1A N1A N2A 5.8(5) . . . . ?
P1A Pd1A N1A N2A -80.8(5) . . . . ?
P3A Pd1A N1A N2A -174.2(4) . . . . ?
P2A Pd1A N1A N2A 95.6(5) . . . . ?
C5A Pd1A N1A C11A 177.9(7) . . . . ?
P1A Pd1A N1A C11A 91.3(6) . . . . ?
P3A Pd1A N1A C11A -2.2(6) . . . . ?
P2A Pd1A N1A C11A -92.4(6) . . . . ?
C11A N1A N2A C10A 179.0(6) . . . . ?
Pd1A N1A N2A C10A -7.5(7) . . . . ?
C23A P1A C1A C2A 174.9(6) . . . . ?
C17A P1A C1A C2A -76.3(6) . . . . ?
Pd1A P1A C1A C2A 48.0(6) . . . . ?
P1A C1A C2A P3A -42.2(7) . . . . ?
C29A P3A C2A C1A 149.8(6) . . . . ?
C3A P3A C2A C1A -97.1(6) . . . . ?
Pd1A P3A C2A C1A 17.6(7) . . . . ?
C29A P3A C3A C4A -89.6(6) . . . . ?
C2A P3A C3A C4A 160.2(5) . . . . ?
Pd1A P3A C3A C4A 43.4(5) . . . . ?
P3A C3A C4A P2A -51.8(6) . . . . ?
C35A P2A C4A C3A 167.2(5) . . . . ?
C41A P2A C4A C3A -84.0(6) . . . . ?
Pd1A P2A C4A C3A 36.0(6) . . . . ?
P1A Pd1A C5A C10A 114.8(5) . . . . ?
P3A Pd1A C5A C10A 178.1(376) . . . . ?
P2A Pd1A C5A C10A -105.5(5) . . . . ?
N1A Pd1A C5A C10A -2.4(5) . . . . ?
P1A Pd1A C5A C6A -68.8(7) . . . . ?
P3A Pd1A C5A C6A -5.5(35) . . . . ?
P2A Pd1A C5A C6A 70.9(7) . . . . ?
N1A Pd1A C5A C6A 174.0(7) . . . . ?
C10A C5A C6A C7A 0.0(12) . . . . ?
Pd1A C5A C6A C7A -176.4(6) . . . . ?
C5A C6A C7A C8A -0.5(14) . . . . ?
C6A C7A C8A C9A -0.6(15) . . . . ?
C7A C8A C9A C10A 2.3(15) . . . . ?
C8A C9A C10A C5A -3.0(13) . . . . ?
C8A C9A C10A N2A 176.3(8) . . . . ?
C6A C5A C10A C9A 1.8(11) . . . . ?
Pd1A C5A C10A C9A 178.6(6) . . . . ?
C6A C5A C10A N2A -177.5(7) . . . . ?
Pd1A C5A C10A N2A -0.6(9) . . . . ?
N1A N2A C10A C9A -173.3(7) . . . . ?
N1A N2A C10A C5A 6.0(10) . . . . ?
N2A N1A C11A C16A -135.4(7) . . . . ?
Pd1A N1A C11A C16A 52.6(9) . . . . ?
N2A N1A C11A C12A 45.7(9) . . . . ?
Pd1A N1A C11A C12A -126.4(6) . . . . ?
C16A C11A C12A C13A -0.8(11) . . . . ?
N1A C11A C12A C13A 178.1(7) . . . . ?
C11A C12A C13A C14A 1.6(12) . . . . ?
C12A C13A C14A C15A 0.1(14) . . . . ?
C13A C14A C15A C16A -2.6(14) . . . . ?
C12A C11A C16A C15A -1.6(11) . . . . ?
N1A C11A C16A C15A 179.4(6) . . . . ?
C14A C15A C16A C11A 3.4(12) . . . . ?
C23A P1A C17A C18A -138.0(6) . . . . ?
C1A P1A C17A C18A 113.8(6) . . . . ?
Pd1A P1A C17A C18A -1.9(7) . . . . ?
C23A P1A C17A C22A 45.8(7) . . . . ?
C1A P1A C17A C22A -62.4(7) . . . . ?
Pd1A P1A C17A C22A -178.1(6) . . . . ?
C22A C17A C18A C19A 0.5(11) . . . . ?
P1A C17A C18A C19A -175.8(6) . . . . ?
C17A C18A C19A C20A 0.7(13) . . . . ?
C18A C19A C20A C21A -1.5(14) . . . . ?
C19A C20A C21A C22A 1.0(16) . . . . ?
C20A C21A C22A C17A 0.1(15) . . . . ?
C18A C17A C22A C21A -0.9(13) . . . . ?
P1A C17A C22A C21A 175.4(7) . . . . ?
C17A P1A C23A C28A -131.8(7) . . . . ?
C1A P1A C23A C28A -23.6(8) . . . . ?
Pd1A P1A C23A C28A 93.3(7) . . . . ?
C17A P1A C23A C24A 50.4(7) . . . . ?
C1A P1A C23A C24A 158.5(7) . . . . ?
Pd1A P1A C23A C24A -84.6(7) . . . . ?
C28A C23A C24A C25A 2.7(13) . . . . ?
P1A C23A C24A C25A -179.4(7) . . . . ?
C23A C24A C25A C26A 0.7(15) . . . . ?
C24A C25A C26A C27A -3.0(17) . . . . ?
C25A C26A C27A C28A 1.9(17) . . . . ?
C24A C23A C28A C27A -3.8(12) . . . . ?
P1A C23A C28A C27A 178.4(7) . . . . ?
C26A C27A C28A C23A 1.5(15) . . . . ?
C3A P3A C29A C34A 17.2(7) . . . . ?
C2A P3A C29A C34A 130.3(6) . . . . ?
Pd1A P3A C29A C34A -106.0(6) . . . . ?
C3A P3A C29A C30A -166.2(6) . . . . ?
C2A P3A C29A C30A -53.1(7) . . . . ?
Pd1A P3A C29A C30A 70.6(6) . . . . ?
C34A C29A C30A C31A -2.6(11) . . . . ?
P3A C29A C30A C31A -179.3(6) . . . . ?
C29A C30A C31A C32A 1.6(13) . . . . ?
C30A C31A C32A C33A -0.2(14) . . . . ?
C31A C32A C33A C34A -0.3(14) . . . . ?
C30A C29A C34A C33A 2.0(11) . . . . ?
P3A C29A C34A C33A 178.6(6) . . . . ?
C32A C33A C34A C29A -0.6(12) . . . . ?
C41A P2A C35A C40A -104.1(8) . . . . ?
C4A P2A C35A C40A 3.7(9) . . . . ?
Pd1A P2A C35A C40A 126.0(7) . . . . ?
C41A P2A C35A C36A 71.9(9) . . . . ?
C4A P2A C35A C36A 179.7(8) . . . . ?
Pd1A P2A C35A C36A -58.1(9) . . . . ?
C40A C35A C36A C37A -2.0(19) . . . . ?
P2A C35A C36A C37A -178.2(12) . . . . ?
C35A C36A C37A C38A 2.7(25) . . . . ?
C36A C37A C38A C39A -2.0(24) . . . . ?
C37A C38A C39A C40A 0.7(20) . . . . ?
C36A C35A C40A C39A 0.7(15) . . . . ?
P2A C35A C40A C39A 176.7(8) . . . . ?
C38A C39A C40A C35A -0.1(18) . . . . ?
C35A P2A C41A C42A -147.0(7) . . . . ?
C4A P2A C41A C42A 102.9(7) . . . . ?
Pd1A P2A C41A C42A -12.5(8) . . . . ?
C35A P2A C41A C46A 34.7(8) . . . . ?
C4A P2A C41A C46A -75.4(7) . . . . ?
Pd1A P2A C41A C46A 169.2(6) . . . . ?
C46A C41A C42A C43A -0.1(13) . . . . ?
P2A C41A C42A C43A -178.5(7) . . . . ?
C41A C42A C43A C44A -0.5(16) . . . . ?
C42A C43A C44A C45A 0.6(17) . . . . ?
C43A C44A C45A C46A 0.0(17) . . . . ?
C44A C45A C46A C41A -0.7(15) . . . . ?
C42A C41A C46A C45A 0.7(13) . . . . ?
P2A C41A C46A C45A 179.1(7) . . . . ?
